data_1514562
loop_
_publ_author_name
'Maeda, Hiromitsu'
'Nishimura, Takuma'
'Akuta, Ryo'
'Takaishi, Kazuto'
'Uchiyama, Masanobu'
'Muranaka, Atsuya'

_publ_section_title
;
 Two double helical modes of bidipyrrin--ZnII complexes
;
_journal_issue 3
_journal_name_full 'Chemical Science'
_journal_page_first 1204
_journal_paper_doi 10.1039/c2sc21913a
_journal_volume 4
_journal_year 2013
_chemical_formula_sum 'C70.11 H51.07 Cl4.87 N8 O4.24 Zn2'
_chemical_formula_weight 1376.88
_chemical_name_systematic
;
?
;
_space_group_IT_number 2
_symmetry_cell_setting triclinic
_symmetry_Int_Tables_number 2
_symmetry_space_group_name_Hall '-P 1'
_symmetry_space_group_name_H-M 'P -1'
_atom_sites_solution_hydrogens geom
_atom_sites_solution_primary direct
_atom_sites_solution_secondary difmap
_audit_creation_method SHELXL-97
_cell_angle_alpha 94.3150(14)
_cell_angle_beta 93.4125(18)
_cell_angle_gamma 108.6451(12)
_cell_formula_units_Z 2
_cell_length_a 11.1564(2)
_cell_length_b 16.8638(4)
_cell_length_c 17.2397(4)
_cell_measurement_temperature 93(2)
_cell_volume 3052.51(12)
_computing_structure_refinement 'SHELXL-97 (Sheldrick, 1997)'
_computing_structure_solution 'SHELXS-97 (Sheldrick, 1990)'
_diffrn_ambient_temperature 93(2)
_diffrn_detector_area_resol_mean 10
_diffrn_measured_fraction_theta_full 0.983
_diffrn_measured_fraction_theta_max 0.983
_diffrn_measurement_device_type 'Rigaku RAXIS-RAPID'
_diffrn_measurement_method w
_diffrn_radiation_monochromator graphite
_diffrn_radiation_source 'fine-focus sealed tube'
_diffrn_radiation_type CuKa
_diffrn_radiation_wavelength 1.54187
_diffrn_reflns_av_R_equivalents 0.0964
_diffrn_reflns_av_sigmaI/netI 0.1217
_diffrn_reflns_limit_h_max 12
_diffrn_reflns_limit_h_min -12
_diffrn_reflns_limit_k_max 18
_diffrn_reflns_limit_k_min -18
_diffrn_reflns_limit_l_max 19
_diffrn_reflns_limit_l_min -18
_diffrn_reflns_number 27771
_diffrn_reflns_theta_full 60.00
_diffrn_reflns_theta_max 60.00
_diffrn_reflns_theta_min 3.60
_exptl_absorpt_coefficient_mu 3.407
_exptl_absorpt_correction_T_max 0.7269
_exptl_absorpt_correction_T_min 0.4280
_exptl_absorpt_correction_type multi-scan
_exptl_absorpt_process_details
;Higashi, T. (1995).
Program for Absorption Correction.
Rigaku Corporation, Tokyo, Japan.
;
_exptl_crystal_colour 'dark purple'
_exptl_crystal_density_diffrn 1.498
_exptl_crystal_density_method 'not measured'
_exptl_crystal_description prism
_exptl_crystal_F_000 1409
_exptl_crystal_size_max 0.30
_exptl_crystal_size_mid 0.20
_exptl_crystal_size_min 0.10
_refine_diff_density_max 0.856
_refine_diff_density_min -0.903
_refine_diff_density_rms 0.106
_refine_ls_extinction_method none
_refine_ls_goodness_of_fit_ref 1.126
_refine_ls_hydrogen_treatment constr
_refine_ls_matrix_type full
_refine_ls_number_parameters 826
_refine_ls_number_reflns 8915
_refine_ls_number_restraints 0
_refine_ls_restrained_S_all 1.126
_refine_ls_R_factor_all 0.1734
_refine_ls_R_factor_gt 0.1033
_refine_ls_shift/su_max 0.019
_refine_ls_shift/su_mean 0.001
_refine_ls_structure_factor_coef Fsqd
_refine_ls_weighting_details
;
calc w=1/[s^2^(Fo^2^)+(0.1555P)^2^+2.2162P] where P=(Fo^2^+2Fc^2^)/3
;
_refine_ls_weighting_scheme calc
_refine_ls_wR_factor_gt 0.2520
_refine_ls_wR_factor_ref 0.3404
_reflns_number_gt 4085
_reflns_number_total 8915
_reflns_threshold_expression >2sigma(I)
_cod_data_source_file c2sc21913a.txt
_cod_data_source_block 11013ma2
_cod_database_code 1514562

loop_
_symmetry_equiv_pos_as_xyz
'x, y, z'
'-x, -y, -z'

loop_
_atom_site_label
_atom_site_type_symbol
_atom_site_fract_x
_atom_site_fract_y
_atom_site_fract_z
_atom_site_U_iso_or_equiv
_atom_site_adp_type
_atom_site_occupancy
_atom_site_symmetry_multiplicity
_atom_site_calc_flag
_atom_site_refinement_flags
_atom_site_disorder_assembly
_atom_site_disorder_group
Zn1 Zn 0.68439(12) 0.45642(8) 0.16536(9) 0.0705(5) Uani 1 1 d . . .
Zn2 Zn 0.80347(11) 0.53896(8) 0.34137(8) 0.0688(5) Uani 1 1 d . . .
N1 N 0.7734(8) 0.3974(6) 0.0985(5) 0.075(2) Uani 1 1 d . . .
N2 N 0.6434(7) 0.3664(5) 0.2376(5) 0.072(2) Uani 1 1 d . . .
N3 N 0.6170(7) 0.5124(5) 0.3220(5) 0.066(2) Uani 1 1 d . . .
N4 N 0.8343(7) 0.6606(5) 0.3605(5) 0.066(2) Uani 1 1 d . . .
N5 N 0.5257(8) 0.4755(5) 0.1289(6) 0.077(3) Uani 1 1 d . . .
N6 N 0.7870(7) 0.5770(5) 0.1718(5) 0.061(2) Uani 1 1 d . . .
N7 N 0.9289(7) 0.5136(5) 0.2780(5) 0.067(2) Uani 1 1 d . . .
N8 N 0.8258(7) 0.4666(5) 0.4213(5) 0.067(2) Uani 1 1 d . . .
O1 O 0.8613(6) -0.0309(4) 0.1615(5) 0.084(2) Uani 1 1 d . . .
O2 O 1.2421(6) 0.1779(4) 0.3944(4) 0.076(2) Uani 1 1 d . . .
O3 O 0.4689(7) 0.9110(4) 0.0556(4) 0.081(2) Uani 1 1 d . . .
O4 O 0.3012(7) 0.8650(4) 0.3644(5) 0.087(2) Uani 1 1 d . . .
C1 C 0.8445(10) 0.4282(7) 0.0402(7) 0.075(3) Uani 1 1 d . . .
H1 H 0.8460 0.4783 0.0179 0.090 Uiso 1 1 calc R . .
C2 C 0.9161(10) 0.3772(7) 0.0165(7) 0.078(3) Uani 1 1 d . . .
H2 H 0.9750 0.3873 -0.0221 0.094 Uiso 1 1 calc R . .
C3 C 0.8844(9) 0.3101(7) 0.0600(7) 0.076(3) Uani 1 1 d . . .
H3 H 0.9155 0.2638 0.0560 0.091 Uiso 1 1 calc R . .
C4 C 0.7946(8) 0.3227(6) 0.1134(7) 0.069(3) Uani 1 1 d . . .
C5 C 0.7364(9) 0.2696(6) 0.1684(7) 0.067(3) Uani 1 1 d . . .
C6 C 0.6586(9) 0.2887(6) 0.2245(7) 0.069(3) Uani 1 1 d . . .
C7 C 0.5829(9) 0.2344(7) 0.2753(7) 0.077(3) Uani 1 1 d . . .
H4 H 0.5769 0.1773 0.2789 0.093 Uiso 1 1 calc R . .
C8 C 0.5198(10) 0.2778(7) 0.3183(7) 0.083(3) Uani 1 1 d . . .
H5 H 0.4607 0.2570 0.3553 0.099 Uiso 1 1 calc R . .
C9 C 0.5622(9) 0.3602(7) 0.2952(7) 0.072(3) Uani 1 1 d . . .
C10 C 0.5293(10) 0.4343(7) 0.3204(6) 0.072(3) Uani 1 1 d . . .
C11 C 0.4100(9) 0.4372(7) 0.3405(6) 0.070(3) Uani 1 1 d . . .
H6 H 0.3355 0.3909 0.3443 0.084 Uiso 1 1 calc R . .
C12 C 0.4244(9) 0.5213(7) 0.3536(7) 0.077(3) Uani 1 1 d . . .
H7 H 0.3603 0.5442 0.3675 0.092 Uiso 1 1 calc R . .
C13 C 0.5519(9) 0.5678(6) 0.3427(6) 0.066(3) Uani 1 1 d . . .
C14 C 0.6078(9) 0.6541(7) 0.3507(6) 0.065(3) Uani 1 1 d . . .
C15 C 0.7399(10) 0.7002(7) 0.3557(7) 0.075(3) Uani 1 1 d . . .
C16 C 0.8010(9) 0.7878(7) 0.3584(6) 0.069(3) Uani 1 1 d . . .
H8 H 0.7600 0.8291 0.3562 0.083 Uiso 1 1 calc R . .
C17 C 0.9304(10) 0.8033(7) 0.3646(6) 0.074(3) Uani 1 1 d . . .
H9 H 0.9953 0.8564 0.3684 0.089 Uiso 1 1 calc R . .
C18 C 0.9463(10) 0.7225(6) 0.3643(6) 0.068(3) Uani 1 1 d . . .
H10 H 1.0264 0.7137 0.3665 0.081 Uiso 1 1 calc R . .
C19 C 0.4049(10) 0.4207(7) 0.1244(6) 0.073(3) Uani 1 1 d . . .
H11 H 0.3836 0.3628 0.1318 0.088 Uiso 1 1 calc R . .
C20 C 0.3167(10) 0.4612(7) 0.1076(7) 0.080(3) Uani 1 1 d . . .
H12 H 0.2271 0.4355 0.1001 0.096 Uiso 1 1 calc R . .
C21 C 0.3818(9) 0.5443(7) 0.1036(6) 0.075(3) Uani 1 1 d . . .
H13 H 0.3456 0.5869 0.0939 0.089 Uiso 1 1 calc R . .
C22 C 0.5156(9) 0.5558(7) 0.1168(6) 0.069(3) Uani 1 1 d . . .
C23 C 0.6180(8) 0.6289(6) 0.1194(6) 0.062(3) Uani 1 1 d . . .
C24 C 0.7457(9) 0.6382(6) 0.1405(6) 0.068(3) Uani 1 1 d . . .
C25 C 0.8527(9) 0.7090(7) 0.1305(7) 0.074(3) Uani 1 1 d . . .
H14 H 0.8509 0.7596 0.1105 0.089 Uiso 1 1 calc R . .
C26 C 0.9604(9) 0.6901(6) 0.1553(6) 0.065(3) Uani 1 1 d . . .
H15 H 1.0465 0.7242 0.1548 0.078 Uiso 1 1 calc R . .
C27 C 0.9147(9) 0.6095(7) 0.1814(6) 0.068(3) Uani 1 1 d . . .
C28 C 0.9816(9) 0.5589(6) 0.2212(6) 0.064(3) Uani 1 1 d . . .
C29 C 1.0974(8) 0.5464(6) 0.2040(6) 0.066(3) Uani 1 1 d . . .
H16 H 1.1527 0.5722 0.1666 0.079 Uiso 1 1 calc R . .
C30 C 1.1124(9) 0.4893(6) 0.2526(6) 0.069(3) Uani 1 1 d . . .
H17 H 1.1804 0.4669 0.2543 0.083 Uiso 1 1 calc R . .
C31 C 1.0090(8) 0.4691(6) 0.3006(6) 0.064(3) Uani 1 1 d . . .
C32 C 0.9849(8) 0.4153(6) 0.3609(6) 0.064(3) Uani 1 1 d . . .
C33 C 0.8949(8) 0.4097(6) 0.4152(6) 0.064(3) Uani 1 1 d . . .
C34 C 0.8583(9) 0.3517(6) 0.4715(6) 0.073(3) Uani 1 1 d . . .
H18 H 0.8893 0.3064 0.4795 0.087 Uiso 1 1 calc R . .
C35 C 0.7703(9) 0.3732(7) 0.5123(7) 0.078(3) Uani 1 1 d . . .
H19 H 0.7296 0.3466 0.5547 0.093 Uiso 1 1 calc R . .
C36 C 0.7517(9) 0.4416(6) 0.4793(7) 0.074(3) Uani 1 1 d . . .
H20 H 0.6928 0.4679 0.4961 0.089 Uiso 1 1 calc R . .
C37 C 0.7587(8) 0.1882(7) 0.1693(8) 0.074(3) Uani 1 1 d . . .
C38 C 0.7994(8) 0.1626(6) 0.2382(7) 0.075(3) Uani 1 1 d . . .
H21 H 0.8057 0.1961 0.2860 0.090 Uiso 1 1 calc R . .
C39 C 0.8312(9) 0.0887(7) 0.2386(7) 0.073(3) Uani 1 1 d . . .
H22 H 0.8566 0.0714 0.2862 0.088 Uiso 1 1 calc R . .
C40 C 0.8250(9) 0.0424(7) 0.1697(7) 0.071(3) Uani 1 1 d . . .
C41 C 0.7772(10) 0.0615(7) 0.1004(8) 0.084(3) Uani 1 1 d . . .
H23 H 0.7651 0.0248 0.0539 0.101 Uiso 1 1 calc R . .
C42 C 0.7470(9) 0.1361(7) 0.0998(8) 0.075(3) Uani 1 1 d . . .
H24 H 0.7183 0.1514 0.0520 0.090 Uiso 1 1 calc R . .
C43 C 0.9276(10) -0.0489(6) 0.2277(7) 0.084(3) Uani 1 1 d . . .
H25 H 0.9360 -0.1054 0.2173 0.101 Uiso 1 1 calc R . .
H26 H 0.8780 -0.0497 0.2736 0.101 Uiso 1 1 calc R . .
C44 C 1.0563(11) 0.0148(7) 0.2457(9) 0.085(3) Uani 1 1 d . . .
H27 H 1.1077 0.0303 0.2037 0.102 Uiso 1 1 calc R . .
C45 C 1.1035(11) 0.0513(7) 0.3172(8) 0.078(3) Uani 1 1 d . . .
H28 H 1.0517 0.0380 0.3593 0.094 Uiso 1 1 calc R . .
C46 C 1.2365(10) 0.1131(7) 0.3338(7) 0.082(3) Uani 1 1 d . . .
H29 H 1.2952 0.0828 0.3499 0.098 Uiso 1 1 calc R . .
H30 H 1.2647 0.1391 0.2856 0.098 Uiso 1 1 calc R . .
C47 C 1.1818(9) 0.2366(7) 0.3821(8) 0.076(3) Uani 1 1 d . . .
C48 C 1.1774(9) 0.2897(6) 0.4445(7) 0.071(3) Uani 1 1 d . . .
H31 H 1.2169 0.2861 0.4939 0.085 Uiso 1 1 calc R . .
C49 C 1.1170(8) 0.3480(6) 0.4372(7) 0.067(3) Uani 1 1 d . . .
H32 H 1.1128 0.3833 0.4818 0.080 Uiso 1 1 calc R . .
C50 C 1.0616(9) 0.3561(7) 0.3650(7) 0.073(3) Uani 1 1 d . . .
C51 C 1.0711(8) 0.3052(6) 0.3005(8) 0.073(3) Uani 1 1 d . . .
H33 H 1.0379 0.3118 0.2502 0.088 Uiso 1 1 calc R . .
C52 C 1.1295(9) 0.2436(6) 0.3092(7) 0.074(3) Uani 1 1 d . . .
H34 H 1.1332 0.2071 0.2654 0.088 Uiso 1 1 calc R . .
C53 C 0.5244(9) 0.7071(7) 0.3567(7) 0.072(3) Uani 1 1 d . . .
C54 C 0.5382(8) 0.7686(6) 0.4187(7) 0.070(3) Uani 1 1 d . . .
H35 H 0.6019 0.7760 0.4602 0.084 Uiso 1 1 calc R . .
C55 C 0.4617(9) 0.8193(7) 0.4216(7) 0.074(3) Uani 1 1 d . . .
H36 H 0.4705 0.8591 0.4653 0.089 Uiso 1 1 calc R . .
C56 C 0.3722(10) 0.8107(7) 0.3593(7) 0.076(3) Uani 1 1 d . . .
C57 C 0.3535(9) 0.7490(7) 0.2974(7) 0.076(3) Uani 1 1 d . . .
H37 H 0.2896 0.7425 0.2562 0.091 Uiso 1 1 calc R . .
C58 C 0.4280(9) 0.6967(7) 0.2956(7) 0.076(3) Uani 1 1 d . . .
H38 H 0.4144 0.6542 0.2535 0.092 Uiso 1 1 calc R . .
C59 C 0.2529(10) 0.8856(7) 0.2905(7) 0.083(3) Uani 1 1 d . . .
H39 H 0.2008 0.9222 0.3017 0.100 Uiso 1 1 calc R . .
H40 H 0.1970 0.8331 0.2605 0.100 Uiso 1 1 calc R . .
C60 C 0.3549(10) 0.9287(7) 0.2419(8) 0.083(4) Uani 1 1 d . . .
H41 H 0.4318 0.9657 0.2684 0.099 Uiso 1 1 calc R . .
C61 C 0.3473(11) 0.9197(8) 0.1647(8) 0.083(3) Uani 1 1 d . . .
H42 H 0.2720 0.8809 0.1379 0.099 Uiso 1 1 calc R . .
C62 C 0.4490(11) 0.9665(7) 0.1168(8) 0.087(3) Uani 1 1 d . . .
H43 H 0.4244 1.0117 0.0938 0.104 Uiso 1 1 calc R . .
H44 H 0.5290 0.9929 0.1506 0.104 Uiso 1 1 calc R . .
C63 C 0.5095(10) 0.8442(7) 0.0739(8) 0.080(3) Uani 1 1 d . . .
C64 C 0.5797(9) 0.8432(6) 0.1431(7) 0.076(3) Uani 1 1 d . . .
H45 H 0.6006 0.8896 0.1820 0.092 Uiso 1 1 calc R . .
C65 C 0.6187(8) 0.7759(6) 0.1554(6) 0.062(3) Uani 1 1 d . . .
H46 H 0.6697 0.7773 0.2020 0.074 Uiso 1 1 calc R . .
C66 C 0.5857(9) 0.7062(7) 0.1018(7) 0.070(3) Uani 1 1 d . . .
C67 C 0.5153(9) 0.7070(7) 0.0318(7) 0.076(3) Uani 1 1 d . . .
H47 H 0.4926 0.6601 -0.0067 0.091 Uiso 1 1 calc R . .
C68 C 0.4794(10) 0.7760(7) 0.0195(7) 0.079(3) Uani 1 1 d . . .
H48 H 0.4323 0.7763 -0.0282 0.095 Uiso 1 1 calc R . .
Cl1 Cl 0.7866(4) -0.0288(2) 0.4858(3) 0.1071(13) Uani 0.87 1 d P A 1
Cl2 Cl 0.8954(3) 0.1383(2) 0.4467(2) 0.0918(11) Uani 0.87 1 d P A 1
Cl3 Cl 0.6283(3) 0.0498(2) 0.4059(2) 0.0987(12) Uani 0.87 1 d P A 1
C69 C 0.7585(11) 0.0651(8) 0.4746(7) 0.075(3) Uani 0.87 1 d P A 1
H49 H 0.7386 0.0872 0.5260 0.090 Uiso 0.87 1 calc PR A 1
Cl4 Cl 1.1418(5) 0.2335(3) 0.0814(3) 0.1262(18) Uani 0.76 1 d P B 2
Cl5 Cl 1.1209(7) 0.0651(4) 0.0460(4) 0.160(2) Uani 0.76 1 d P B 2
Cl6 Cl 1.3419(4) 0.1765(3) 0.1365(3) 0.0963(13) Uani 0.76 1 d P B 2
C70 C 1.212(2) 0.1580(15) 0.0594(18) 0.168(13) Uani 0.76 1 d P B 2
H50 H 1.2526 0.1712 0.0096 0.201 Uiso 0.76 1 calc PR B 2
O5 O 1.187(3) 0.124(2) -0.017(2) 0.081(9) Uiso 0.24 1 d P C 3
H56 H 1.1438 0.0779 -0.0022 0.121 Uiso 0.24 1 calc PR C 3
C71 C 1.082(5) 0.161(3) 0.059(3) 0.089(15) Uiso 0.24 1 d P C 3
H51 H 1.0557 0.2109 0.0552 0.134 Uiso 0.24 1 calc PR C 3
H52 H 1.0579 0.1371 0.1078 0.134 Uiso 0.24 1 calc PR C 3
H53 H 1.0402 0.1192 0.0147 0.134 Uiso 0.24 1 calc PR C 3
C72 C 1.242(3) 0.189(2) 0.056(2) 0.034(9) Uiso 0.24 1 d P C 3
H54 H 1.2861 0.2475 0.0457 0.041 Uiso 0.24 1 calc PR C 3
H55 H 1.2880 0.1701 0.0985 0.041 Uiso 0.24 1 calc PR C 3

loop_
_atom_site_aniso_label
_atom_site_aniso_U_11
_atom_site_aniso_U_22
_atom_site_aniso_U_33
_atom_site_aniso_U_23
_atom_site_aniso_U_13
_atom_site_aniso_U_12
Zn1 0.0607(8) 0.0775(10) 0.0928(11) 0.0209(8) 0.0127(7) 0.0458(7)
Zn2 0.0573(8) 0.0790(10) 0.0905(11) 0.0245(8) 0.0172(7) 0.0451(7)
N1 0.066(5) 0.092(6) 0.086(7) 0.027(5) 0.007(5) 0.050(5)
N2 0.059(5) 0.076(6) 0.097(7) 0.019(5) 0.020(5) 0.041(4)
N3 0.064(5) 0.068(5) 0.093(7) 0.023(5) 0.020(5) 0.052(4)
N4 0.058(5) 0.087(6) 0.073(6) 0.025(5) 0.014(4) 0.046(5)
N5 0.062(5) 0.071(6) 0.114(8) 0.023(5) 0.020(5) 0.038(4)
N6 0.052(4) 0.080(5) 0.075(6) 0.031(5) 0.022(4) 0.044(4)
N7 0.063(5) 0.079(6) 0.081(6) 0.037(5) 0.004(4) 0.049(4)
N8 0.059(5) 0.072(5) 0.084(6) 0.026(5) 0.027(4) 0.033(4)
O1 0.078(5) 0.080(5) 0.116(6) 0.019(4) 0.004(4) 0.056(4)
O2 0.068(4) 0.083(5) 0.094(6) 0.025(4) 0.012(4) 0.044(4)
O3 0.084(5) 0.087(5) 0.099(6) 0.027(5) 0.009(4) 0.062(4)
O4 0.078(5) 0.086(5) 0.129(7) 0.022(5) 0.018(5) 0.066(4)
C1 0.073(7) 0.090(8) 0.078(8) 0.029(7) 0.017(6) 0.044(6)
C2 0.078(7) 0.080(7) 0.093(9) 0.013(7) 0.018(6) 0.047(6)
C3 0.063(6) 0.080(7) 0.106(9) 0.008(7) 0.016(6) 0.053(6)
C4 0.044(5) 0.077(7) 0.098(8) 0.024(6) 0.004(5) 0.034(5)
C5 0.062(6) 0.063(6) 0.094(8) 0.024(6) 0.022(6) 0.038(5)
C6 0.062(6) 0.071(7) 0.093(8) 0.019(6) 0.018(6) 0.042(5)
C7 0.058(6) 0.074(7) 0.114(9) 0.052(7) 0.024(6) 0.028(5)
C8 0.068(7) 0.090(8) 0.115(10) 0.024(7) 0.028(7) 0.054(6)
C9 0.058(6) 0.086(8) 0.094(8) 0.008(7) 0.008(6) 0.053(6)
C10 0.073(7) 0.084(8) 0.083(8) 0.015(6) 0.019(6) 0.054(6)
C11 0.056(6) 0.071(7) 0.098(9) 0.019(6) 0.014(6) 0.037(5)
C12 0.051(6) 0.092(8) 0.103(9) 0.026(7) 0.023(6) 0.038(5)
C13 0.061(6) 0.061(6) 0.093(8) 0.014(6) 0.017(6) 0.039(5)
C14 0.049(5) 0.087(7) 0.082(7) 0.023(6) 0.010(5) 0.049(5)
C15 0.066(7) 0.086(8) 0.089(8) 0.022(7) 0.007(6) 0.044(6)
C16 0.062(6) 0.077(7) 0.087(8) 0.020(6) 0.015(6) 0.042(5)
C17 0.067(6) 0.085(7) 0.081(8) 0.025(6) 0.012(6) 0.037(6)
C18 0.070(7) 0.070(7) 0.078(7) 0.016(6) 0.000(6) 0.043(6)
C19 0.067(6) 0.075(7) 0.093(8) 0.010(6) 0.016(6) 0.044(6)
C20 0.058(6) 0.090(8) 0.108(10) 0.010(7) 0.006(6) 0.047(6)
C21 0.053(6) 0.093(8) 0.095(9) 0.021(7) 0.019(6) 0.043(6)
C22 0.060(6) 0.081(7) 0.084(8) 0.024(6) 0.014(5) 0.045(5)
C23 0.047(5) 0.077(7) 0.070(7) 0.025(6) 0.009(5) 0.028(5)
C24 0.051(5) 0.074(7) 0.096(8) 0.018(6) 0.002(5) 0.042(5)
C25 0.068(6) 0.077(7) 0.099(9) 0.016(6) 0.022(6) 0.047(6)
C26 0.068(6) 0.081(7) 0.067(7) 0.032(6) 0.018(5) 0.045(5)
C27 0.055(6) 0.103(8) 0.075(7) 0.029(6) 0.027(5) 0.059(6)
C28 0.062(6) 0.077(7) 0.073(7) 0.026(6) 0.001(5) 0.045(5)
C29 0.052(5) 0.068(6) 0.096(8) 0.036(6) 0.027(5) 0.034(5)
C30 0.053(6) 0.074(7) 0.098(8) 0.031(6) 0.025(5) 0.038(5)
C31 0.050(5) 0.064(6) 0.089(8) 0.025(6) 0.023(5) 0.027(5)
C32 0.046(5) 0.066(6) 0.094(8) 0.030(6) 0.017(5) 0.029(5)
C33 0.054(5) 0.066(6) 0.088(8) 0.019(6) 0.026(5) 0.039(5)
C34 0.080(7) 0.072(7) 0.091(8) 0.045(6) 0.038(6) 0.047(6)
C35 0.061(6) 0.091(8) 0.101(9) 0.026(7) 0.026(6) 0.045(6)
C36 0.065(6) 0.083(7) 0.096(8) 0.028(7) 0.017(6) 0.048(6)
C37 0.040(5) 0.091(8) 0.105(9) 0.011(7) 0.008(6) 0.043(5)
C38 0.053(6) 0.071(7) 0.121(10) 0.020(7) 0.008(6) 0.046(5)
C39 0.060(6) 0.092(8) 0.084(8) 0.021(7) 0.014(6) 0.046(6)
C40 0.060(6) 0.082(7) 0.090(9) 0.024(7) 0.012(6) 0.044(6)
C41 0.067(7) 0.087(8) 0.108(10) 0.012(7) 0.007(7) 0.039(6)
C42 0.063(6) 0.073(7) 0.108(10) 0.023(7) 0.016(6) 0.042(5)
C43 0.067(7) 0.074(7) 0.130(10) 0.036(7) -0.001(7) 0.045(6)
C44 0.077(8) 0.087(8) 0.117(11) 0.032(8) 0.023(8) 0.055(7)
C45 0.087(8) 0.068(7) 0.105(10) 0.035(7) 0.031(7) 0.051(6)
C46 0.068(7) 0.073(7) 0.122(11) 0.025(7) 0.020(7) 0.044(6)
C47 0.049(6) 0.078(7) 0.125(10) 0.045(7) 0.005(6) 0.047(5)
C48 0.071(6) 0.062(6) 0.095(9) 0.019(6) 0.022(6) 0.039(5)
C49 0.058(6) 0.063(6) 0.102(9) 0.026(6) 0.026(6) 0.043(5)
C50 0.050(6) 0.090(8) 0.105(9) 0.042(7) 0.017(6) 0.048(5)
C51 0.049(5) 0.078(7) 0.111(10) 0.021(7) 0.015(6) 0.041(5)
C52 0.057(6) 0.066(6) 0.114(9) 0.025(6) 0.025(6) 0.036(5)
C53 0.063(6) 0.078(7) 0.096(9) 0.018(6) 0.013(6) 0.052(6)
C54 0.048(5) 0.083(7) 0.096(8) 0.018(7) 0.007(5) 0.042(5)
C55 0.057(6) 0.091(8) 0.092(8) 0.014(7) 0.011(6) 0.044(6)
C56 0.080(7) 0.084(8) 0.090(9) 0.018(7) 0.019(7) 0.058(6)
C57 0.048(5) 0.085(8) 0.109(9) 0.026(7) 0.002(6) 0.038(5)
C58 0.059(6) 0.087(7) 0.105(9) 0.025(7) 0.011(6) 0.050(6)
C59 0.070(7) 0.097(8) 0.113(10) 0.035(7) 0.016(7) 0.063(6)
C60 0.067(7) 0.090(8) 0.120(11) 0.051(8) 0.026(7) 0.054(6)
C61 0.078(7) 0.105(9) 0.096(9) 0.052(8) 0.019(7) 0.060(7)
C62 0.078(7) 0.084(8) 0.117(10) 0.017(8) 0.023(7) 0.049(6)
C63 0.076(7) 0.081(8) 0.113(10) 0.032(7) 0.016(7) 0.060(6)
C64 0.066(6) 0.074(7) 0.104(9) 0.002(7) 0.009(6) 0.045(6)
C65 0.055(5) 0.070(6) 0.081(7) 0.027(6) 0.012(5) 0.045(5)
C66 0.058(6) 0.074(7) 0.103(9) 0.031(7) 0.022(6) 0.048(5)
C67 0.069(7) 0.077(7) 0.103(9) 0.018(6) 0.017(6) 0.051(6)
C68 0.082(7) 0.084(8) 0.093(9) 0.009(7) -0.004(6) 0.060(6)
Cl1 0.106(3) 0.084(2) 0.144(4) 0.030(2) 0.006(2) 0.046(2)
Cl2 0.081(2) 0.086(2) 0.118(3) 0.024(2) 0.014(2) 0.0364(18)
Cl3 0.085(2) 0.115(3) 0.109(3) 0.031(2) 0.011(2) 0.046(2)
C69 0.077(8) 0.101(10) 0.063(8) 0.029(7) 0.014(6) 0.046(7)
Cl4 0.096(3) 0.119(4) 0.174(5) 0.007(4) -0.027(3) 0.058(3)
Cl5 0.175(6) 0.145(5) 0.159(6) 0.000(4) 0.026(5) 0.050(4)
Cl6 0.079(2) 0.129(3) 0.105(3) 0.043(3) 0.016(2) 0.060(2)
C70 0.15(2) 0.13(2) 0.21(3) 0.11(2) 0.09(2) 0.000(17)

loop_
_atom_type_symbol
_atom_type_description
_atom_type_scat_dispersion_real
_atom_type_scat_dispersion_imag
_atom_type_scat_source
C C 0.0181 0.0091 'International Tables Vol C Tables 4.2.6.8 and 6.1.1.4'
H H 0.0000 0.0000 'International Tables Vol C Tables 4.2.6.8 and 6.1.1.4'
Cl Cl 0.3639 0.7018 'International Tables Vol C Tables 4.2.6.8 and 6.1.1.4'
N N 0.0311 0.0180 'International Tables Vol C Tables 4.2.6.8 and 6.1.1.4'
O O 0.0492 0.0322 'International Tables Vol C Tables 4.2.6.8 and 6.1.1.4'
Zn Zn -1.5491 0.6778 'International Tables Vol C Tables 4.2.6.8 and 6.1.1.4'

loop_
_geom_angle_atom_site_label_1
_geom_angle_atom_site_label_2
_geom_angle_atom_site_label_3
_geom_angle
N5 Zn1 N1 123.0(4)
N5 Zn1 N6 93.8(3)
N1 Zn1 N6 105.4(3)
N5 Zn1 N2 108.7(3)
N1 Zn1 N2 92.7(3)
N6 Zn1 N2 136.8(4)
N7 Zn2 N8 93.1(3)
N7 Zn2 N4 112.2(3)
N8 Zn2 N4 124.9(3)
N7 Zn2 N3 131.9(3)
N8 Zn2 N3 105.1(3)
N4 Zn2 N3 93.2(3)
C1 N1 C4 107.0(9)
C1 N1 Zn1 126.9(7)
C4 N1 Zn1 125.0(7)
C9 N2 C6 106.6(8)
C9 N2 Zn1 125.1(7)
C6 N2 Zn1 125.6(7)
C10 N3 C13 104.9(8)
C10 N3 Zn2 125.2(6)
C13 N3 Zn2 124.3(7)
C18 N4 C15 106.0(8)
C18 N4 Zn2 127.2(6)
C15 N4 Zn2 125.5(7)
C19 N5 C22 106.6(8)
C19 N5 Zn1 128.0(7)
C22 N5 Zn1 124.4(7)
C27 N6 C24 105.9(8)
C27 N6 Zn1 126.5(6)
C24 N6 Zn1 124.2(6)
C28 N7 C31 107.0(8)
C28 N7 Zn2 123.9(6)
C31 N7 Zn2 125.4(7)
C36 N8 C33 104.4(8)
C36 N8 Zn2 127.0(6)
C33 N8 Zn2 125.8(7)
C40 O1 C43 117.2(9)
C47 O2 C46 120.7(9)
C63 O3 C62 120.0(9)
C56 O4 C59 116.5(9)
N1 C1 C2 111.7(10)
N1 C1 H1 124.1
C2 C1 H1 124.1
C3 C2 C1 106.5(10)
C3 C2 H2 126.7
C1 C2 H2 126.7
C2 C3 C4 107.5(9)
C2 C3 H3 126.3
C4 C3 H3 126.3
N1 C4 C5 125.4(9)
N1 C4 C3 107.2(9)
C5 C4 C3 127.3(9)
C4 C5 C6 125.0(9)
C4 C5 C37 117.6(9)
C6 C5 C37 117.4(9)
N2 C6 C5 123.8(9)
N2 C6 C7 107.9(9)
C5 C6 C7 128.3(9)
C8 C7 C6 109.1(10)
C8 C7 H4 125.5
C6 C7 H4 125.5
C7 C8 C9 104.9(10)
C7 C8 H5 127.6
C9 C8 H5 127.6
N2 C9 C8 111.4(9)
N2 C9 C10 118.0(10)
C8 C9 C10 130.5(10)
N3 C10 C11 112.4(9)
N3 C10 C9 120.0(9)
C11 C10 C9 127.4(10)
C12 C11 C10 105.3(9)
C12 C11 H6 127.3
C10 C11 H6 127.3
C11 C12 C13 108.0(9)
C11 C12 H7 126.0
C13 C12 H7 126.0
C14 C13 N3 123.1(9)
C14 C13 C12 127.6(9)
N3 C13 C12 109.3(9)
C13 C14 C15 127.3(8)
C13 C14 C53 118.3(8)
C15 C14 C53 114.4(9)
C16 C15 N4 108.4(9)
C16 C15 C14 129.3(9)
N4 C15 C14 122.3(10)
C17 C16 C15 108.4(9)
C17 C16 H8 125.8
C15 C16 H8 125.8
C16 C17 C18 105.5(10)
C16 C17 H9 127.3
C18 C17 H9 127.3
N4 C18 C17 111.7(9)
N4 C18 H10 124.1
C17 C18 H10 124.1
N5 C19 C20 110.9(10)
N5 C19 H11 124.5
C20 C19 H11 124.5
C21 C20 C19 107.9(10)
C21 C20 H12 126.0
C19 C20 H12 126.0
C20 C21 C22 107.7(9)
C20 C21 H13 126.1
C22 C21 H13 126.1
C23 C22 N5 124.4(9)
C23 C22 C21 128.8(9)
N5 C22 C21 106.7(9)
C22 C23 C24 126.4(9)
C22 C23 C66 115.4(8)
C24 C23 C66 118.0(9)
N6 C24 C23 124.6(9)
N6 C24 C25 109.2(8)
C23 C24 C25 126.1(9)
C26 C25 C24 107.1(9)
C26 C25 H14 126.4
C24 C25 H14 126.4
C25 C26 C27 105.3(9)
C25 C26 H15 127.3
C27 C26 H15 127.3
N6 C27 C26 112.4(8)
N6 C27 C28 116.3(9)
C26 C27 C28 131.2(9)
N7 C28 C29 111.8(8)
N7 C28 C27 120.1(8)
C29 C28 C27 128.1(9)
C30 C29 C28 105.2(9)
C30 C29 H16 127.4
C28 C29 H16 127.4
C29 C30 C31 108.7(8)
C29 C30 H17 125.7
C31 C30 H17 125.7
N7 C31 C32 123.1(8)
N7 C31 C30 107.3(8)
C32 C31 C30 129.5(8)
C33 C32 C31 126.6(8)
C33 C32 C50 117.1(9)
C31 C32 C50 116.2(8)
C32 C33 N8 122.1(9)
C32 C33 C34 128.9(8)
N8 C33 C34 109.0(8)
C35 C34 C33 107.2(9)
C35 C34 H18 126.4
C33 C34 H18 126.4
C34 C35 C36 106.5(10)
C34 C35 H19 126.8
C36 C35 H19 126.8
N8 C36 C35 112.9(9)
N8 C36 H20 123.6
C35 C36 H20 123.6
C38 C37 C42 117.7(10)
C38 C37 C5 121.2(11)
C42 C37 C5 121.0(11)
C37 C38 C39 121.7(11)
C37 C38 H21 119.2
C39 C38 H21 119.2
C40 C39 C38 118.8(11)
C40 C39 H22 120.6
C38 C39 H22 120.6
C39 C40 C41 122.0(10)
C39 C40 O1 124.5(10)
C41 C40 O1 113.4(11)
C40 C41 C42 118.8(12)
C40 C41 H23 120.6
C42 C41 H23 120.6
C37 C42 C41 120.6(11)
C37 C42 H24 119.7
C41 C42 H24 119.7
O1 C43 C44 111.4(9)
O1 C43 H25 109.3
C44 C43 H25 109.3
O1 C43 H26 109.3
C44 C43 H26 109.3
H25 C43 H26 108.0
C45 C44 C43 123.9(12)
C45 C44 H27 118.1
C43 C44 H27 118.1
C44 C45 C46 122.5(11)
C44 C45 H28 118.8
C46 C45 H28 118.8
O2 C46 C45 111.4(9)
O2 C46 H29 109.3
C45 C46 H29 109.3
O2 C46 H30 109.3
C45 C46 H30 109.3
H29 C46 H30 108.0
C48 C47 C52 120.0(9)
C48 C47 O2 117.6(10)
C52 C47 O2 122.3(11)
C47 C48 C49 120.9(11)
C47 C48 H31 119.5
C49 C48 H31 119.5
C48 C49 C50 120.6(11)
C48 C49 H32 119.7
C50 C49 H32 119.7
C51 C50 C49 118.7(9)
C51 C50 C32 122.2(10)
C49 C50 C32 118.9(11)
C50 C51 C52 120.0(11)
C50 C51 H33 120.0
C52 C51 H33 120.0
C47 C52 C51 119.5(11)
C47 C52 H34 120.2
C51 C52 H34 120.2
C54 C53 C58 118.0(8)
C54 C53 C14 123.3(10)
C58 C53 C14 118.7(10)
C55 C54 C53 122.1(10)
C55 C54 H35 118.9
C53 C54 H35 118.9
C54 C55 C56 118.7(11)
C54 C55 H36 120.6
C56 C55 H36 120.6
C57 C56 C55 120.9(9)
C57 C56 O4 123.0(10)
C55 C56 O4 116.1(11)
C56 C57 C58 120.2(10)
C56 C57 H37 119.9
C58 C57 H37 119.9
C57 C58 C53 119.9(11)
C57 C58 H38 120.0
C53 C58 H38 120.0
O4 C59 C60 113.2(9)
O4 C59 H39 108.9
C60 C59 H39 108.9
O4 C59 H40 108.9
C60 C59 H40 108.9
H39 C59 H40 107.7
C61 C60 C59 125.2(13)
C61 C60 H41 117.4
C59 C60 H41 117.4
C60 C61 C62 124.4(13)
C60 C61 H42 117.8
C62 C61 H42 117.8
O3 C62 C61 110.7(10)
O3 C62 H43 109.5
C61 C62 H43 109.5
O3 C62 H44 109.5
C61 C62 H44 109.5
H43 C62 H44 108.1
C68 C63 O3 117.4(11)
C68 C63 C64 118.4(9)
O3 C63 C64 124.2(11)
C65 C64 C63 120.4(11)
C65 C64 H45 119.8
C63 C64 H45 119.8
C64 C65 C66 121.3(10)
C64 C65 H46 119.3
C66 C65 H46 119.3
C65 C66 C67 118.4(9)
C65 C66 C23 121.0(10)
C67 C66 C23 120.5(10)
C68 C67 C66 119.5(11)
C68 C67 H47 120.3
C66 C67 H47 120.3
C63 C68 C67 121.9(11)
C63 C68 H48 119.1
C67 C68 H48 119.1
Cl1 C69 Cl2 109.3(6)
Cl1 C69 Cl3 110.8(7)
Cl2 C69 Cl3 111.1(6)
Cl1 C69 H49 108.5
Cl2 C69 H49 108.5
Cl3 C69 H49 108.5
Cl5 C70 Cl4 115.9(15)
Cl5 C70 Cl6 114.3(14)
Cl4 C70 Cl6 105.6(17)
Cl5 C70 H50 106.8
Cl4 C70 H50 106.8
Cl6 C70 H50 106.8
C72 O5 H56 109.5
O5 C72 C71 75(3)
O5 C72 H54 115.9
C71 C72 H54 115.9
O5 C72 H55 116.0
C71 C72 H55 115.9
H54 C72 H55 112.9

loop_
_geom_bond_atom_site_label_1
_geom_bond_atom_site_label_2
_geom_bond_distance
Zn1 N5 1.973(8)
Zn1 N1 1.975(9)
Zn1 N6 1.981(8)
Zn1 N2 1.993(8)
Zn2 N7 1.957(8)
Zn2 N8 1.964(8)
Zn2 N4 1.966(8)
Zn2 N3 1.985(8)
N1 C1 1.348(12)
N1 C4 1.394(11)
N2 C9 1.371(12)
N2 C6 1.378(11)
N3 C10 1.365(12)
N3 C13 1.394(10)
N4 C18 1.343(12)
N4 C15 1.418(11)
N5 C19 1.363(12)
N5 C22 1.423(11)
N6 C27 1.347(11)
N6 C24 1.388(11)
N7 C28 1.334(11)
N7 C31 1.395(10)
N8 C36 1.341(12)
N8 C33 1.412(10)
O1 C40 1.418(11)
O1 C43 1.428(11)
O2 C47 1.385(10)
O2 C46 1.437(12)
O3 C63 1.390(10)
O3 C62 1.431(12)
O4 C56 1.391(10)
O4 C59 1.462(12)
C1 C2 1.404(13)
C1 H1 0.9500
C2 C3 1.368(13)
C2 H2 0.9500
C3 C4 1.453(13)
C3 H3 0.9500
C4 C5 1.397(13)
C5 C6 1.422(13)
C5 C37 1.472(13)
C6 C7 1.427(13)
C7 C8 1.374(13)
C7 H4 0.9500
C8 C9 1.413(14)
C8 H5 0.9500
C9 C10 1.454(13)
C10 C11 1.410(12)
C11 C12 1.374(13)
C11 H6 0.9500
C12 C13 1.419(13)
C12 H7 0.9500
C13 C14 1.380(13)
C14 C15 1.424(13)
C14 C53 1.485(11)
C15 C16 1.411(13)
C16 C17 1.378(13)
C16 H8 0.9500
C17 C18 1.428(13)
C17 H9 0.9500
C18 H10 0.9500
C19 C20 1.393(12)
C19 H11 0.9500
C20 C21 1.366(13)
C20 H12 0.9500
C21 C22 1.444(12)
C21 H13 0.9500
C22 C23 1.383(13)
C23 C24 1.405(12)
C23 C66 1.505(12)
C24 C25 1.423(13)
C25 C26 1.391(12)
C25 H14 0.9500
C26 C27 1.409(13)
C26 H15 0.9500
C27 C28 1.481(12)
C28 C29 1.419(12)
C29 C30 1.365(12)
C29 H16 0.9500
C30 C31 1.426(12)
C30 H17 0.9500
C31 C32 1.412(13)
C32 C33 1.399(12)
C32 C50 1.512(12)
C33 C34 1.414(12)
C34 C35 1.363(12)
C34 H18 0.9500
C35 C36 1.392(13)
C35 H19 0.9500
C36 H20 0.9500
C37 C38 1.394(14)
C37 C42 1.404(14)
C38 C39 1.400(12)
C38 H21 0.9500
C39 C40 1.357(14)
C39 H22 0.9500
C40 C41 1.381(14)
C41 C42 1.403(13)
C41 H23 0.9500
C42 H24 0.9500
C43 C44 1.491(15)
C43 H25 0.9900
C43 H26 0.9900
C44 C45 1.333(16)
C44 H27 0.9500
C45 C46 1.512(15)
C45 H28 0.9500
C46 H29 0.9900
C46 H30 0.9900
C47 C48 1.360(14)
C47 C52 1.383(15)
C48 C49 1.368(12)
C48 H31 0.9500
C49 C50 1.392(14)
C49 H32 0.9500
C50 C51 1.384(14)
C51 C52 1.403(12)
C51 H33 0.9500
C52 H34 0.9500
C53 C54 1.398(13)
C53 C58 1.419(14)
C54 C55 1.387(12)
C54 H35 0.9500
C55 C56 1.389(15)
C55 H36 0.9500
C56 C57 1.390(14)
C57 C58 1.391(12)
C57 H37 0.9500
C58 H38 0.9500
C59 C60 1.483(15)
C59 H39 0.9900
C59 H40 0.9900
C60 C61 1.324(15)
C60 H41 0.9500
C61 C62 1.493(15)
C61 H42 0.9500
C62 H43 0.9900
C62 H44 0.9900
C63 C68 1.367(14)
C63 C64 1.392(15)
C64 C65 1.366(12)
C64 H45 0.9500
C65 C66 1.375(13)
C65 H46 0.9500
C66 C67 1.403(14)
C67 C68 1.373(12)
C67 H47 0.9500
C68 H48 0.9500
Cl1 C69 1.733(12)
Cl2 C69 1.748(12)
Cl3 C69 1.757(12)
C69 H49 1.0000
Cl4 C70 1.73(3)
Cl5 C70 1.56(2)
Cl6 C70 1.84(3)
C70 H50 1.0000
O5 C72 1.56(5)
O5 H56 0.8400
C71 C72 1.70(6)
C71 H51 0.9800
C71 H52 0.9800
C71 H53 0.9800
C72 H54 0.9900
C72 H55 0.9900

loop_
_geom_torsion_atom_site_label_1
_geom_torsion_atom_site_label_2
_geom_torsion_atom_site_label_3
_geom_torsion_atom_site_label_4
_geom_torsion
N5 Zn1 N1 C1 75.4(9)
N6 Zn1 N1 C1 -29.8(9)
N2 Zn1 N1 C1 -170.2(9)
N5 Zn1 N1 C4 -118.2(8)
N6 Zn1 N1 C4 136.6(8)
N2 Zn1 N1 C4 -3.8(8)
N5 Zn1 N2 C9 -43.5(9)
N1 Zn1 N2 C9 -169.8(9)
N6 Zn1 N2 C9 74.2(9)
N5 Zn1 N2 C6 115.6(8)
N1 Zn1 N2 C6 -10.6(8)
N6 Zn1 N2 C6 -126.7(8)
N7 Zn2 N3 C10 70.6(10)
N8 Zn2 N3 C10 -38.0(9)
N4 Zn2 N3 C10 -165.4(9)
N7 Zn2 N3 C13 -140.1(8)
N8 Zn2 N3 C13 111.4(8)
N4 Zn2 N3 C13 -16.1(8)
N7 Zn2 N4 C18 -28.8(9)
N8 Zn2 N4 C18 82.1(9)
N3 Zn2 N4 C18 -167.0(9)
N7 Zn2 N4 C15 136.3(8)
N8 Zn2 N4 C15 -112.8(8)
N3 Zn2 N4 C15 -1.9(9)
N1 Zn1 N5 C19 81.6(10)
N6 Zn1 N5 C19 -167.3(9)
N2 Zn1 N5 C19 -24.7(10)
N1 Zn1 N5 C22 -111.4(9)
N6 Zn1 N5 C22 -0.3(9)
N2 Zn1 N5 C22 142.3(8)
N5 Zn1 N6 C27 -168.0(8)
N1 Zn1 N6 C27 -42.2(9)
N2 Zn1 N6 C27 69.2(9)
N5 Zn1 N6 C24 -12.1(8)
N1 Zn1 N6 C24 113.7(8)
N2 Zn1 N6 C24 -134.9(7)
N8 Zn2 N7 C28 -164.0(8)
N4 Zn2 N7 C28 -34.2(9)
N3 Zn2 N7 C28 82.4(9)
N8 Zn2 N7 C31 -8.6(8)
N4 Zn2 N7 C31 121.3(8)
N3 Zn2 N7 C31 -122.1(8)
N7 Zn2 N8 C36 -167.9(9)
N4 Zn2 N8 C36 72.2(10)
N3 Zn2 N8 C36 -32.9(10)
N7 Zn2 N8 C33 -9.8(8)
N4 Zn2 N8 C33 -129.8(8)
N3 Zn2 N8 C33 125.2(8)
C4 N1 C1 C2 -1.5(12)
Zn1 N1 C1 C2 166.8(7)
N1 C1 C2 C3 2.3(13)
C1 C2 C3 C4 -2.1(12)
C1 N1 C4 C5 -178.3(10)
Zn1 N1 C4 C5 13.1(15)
C1 N1 C4 C3 0.2(11)
Zn1 N1 C4 C3 -168.5(7)
C2 C3 C4 N1 1.2(12)
C2 C3 C4 C5 179.6(10)
N1 C4 C5 C6 -8.3(17)
C3 C4 C5 C6 173.5(10)
N1 C4 C5 C37 172.7(10)
C3 C4 C5 C37 -5.5(16)
C9 N2 C6 C5 179.9(10)
Zn1 N2 C6 C5 17.6(15)
C9 N2 C6 C7 0.7(12)
Zn1 N2 C6 C7 -161.6(7)
C4 C5 C6 N2 -8.1(17)
C37 C5 C6 N2 170.9(10)
C4 C5 C6 C7 171.0(10)
C37 C5 C6 C7 -10.0(17)
N2 C6 C7 C8 1.1(13)
C5 C6 C7 C8 -178.1(11)
C6 C7 C8 C9 -2.3(12)
C6 N2 C9 C8 -2.2(12)
Zn1 N2 C9 C8 160.2(7)
C6 N2 C9 C10 -179.8(9)
Zn1 N2 C9 C10 -17.4(14)
C7 C8 C9 N2 2.8(13)
C7 C8 C9 C10 -179.9(11)
C13 N3 C10 C11 -0.9(12)
Zn2 N3 C10 C11 153.2(7)
C13 N3 C10 C9 175.6(9)
Zn2 N3 C10 C9 -30.3(14)
N2 C9 C10 N3 -34.6(15)
C8 C9 C10 N3 148.3(11)
N2 C9 C10 C11 141.4(11)
C8 C9 C10 C11 -35.7(19)
N3 C10 C11 C12 1.3(13)
C9 C10 C11 C12 -174.9(11)
C10 C11 C12 C13 -1.0(13)
C10 N3 C13 C14 -180.0(10)
Zn2 N3 C13 C14 25.6(14)
C10 N3 C13 C12 0.3(12)
Zn2 N3 C13 C12 -154.2(7)
C11 C12 C13 C14 -179.3(11)
C11 C12 C13 N3 0.5(13)
N3 C13 C14 C15 -13.8(18)
C12 C13 C14 C15 165.9(11)
N3 C13 C14 C53 167.6(10)
C12 C13 C14 C53 -12.7(17)
C18 N4 C15 C16 -1.2(12)
Zn2 N4 C15 C16 -168.9(7)
C18 N4 C15 C14 180.0(10)
Zn2 N4 C15 C14 12.3(15)
C13 C14 C15 C16 175.1(12)
C53 C14 C15 C16 -6.3(17)
C13 C14 C15 N4 -6.3(18)
C53 C14 C15 N4 172.3(10)
N4 C15 C16 C17 0.1(13)
C14 C15 C16 C17 178.8(11)
C15 C16 C17 C18 1.0(12)
C15 N4 C18 C17 1.8(12)
Zn2 N4 C18 C17 169.2(7)
C16 C17 C18 N4 -1.8(13)
C22 N5 C19 C20 1.8(13)
Zn1 N5 C19 C20 170.6(8)
N5 C19 C20 C21 -2.0(14)
C19 C20 C21 C22 1.3(13)
C19 N5 C22 C23 177.9(10)
Zn1 N5 C22 C23 8.6(16)
C19 N5 C22 C21 -1.0(12)
Zn1 N5 C22 C21 -170.3(7)
C20 C21 C22 C23 -179.0(11)
C20 C21 C22 N5 -0.2(13)
N5 C22 C23 C24 -5.8(18)
C21 C22 C23 C24 172.8(11)
N5 C22 C23 C66 177.8(10)
C21 C22 C23 C66 -3.6(17)
C27 N6 C24 C23 178.1(10)
Zn1 N6 C24 C23 18.1(14)
C27 N6 C24 C25 0.6(12)
Zn1 N6 C24 C25 -159.4(7)
C22 C23 C24 N6 -8.6(18)
C66 C23 C24 N6 167.7(10)
C22 C23 C24 C25 168.5(11)
C66 C23 C24 C25 -15.2(17)
N6 C24 C25 C26 0.6(12)
C23 C24 C25 C26 -176.9(10)
C24 C25 C26 C27 -1.5(12)
C24 N6 C27 C26 -1.6(11)
Zn1 N6 C27 C26 157.8(7)
C24 N6 C27 C28 174.5(9)
Zn1 N6 C27 C28 -26.1(13)
C25 C26 C27 N6 2.0(12)
C25 C26 C27 C28 -173.4(10)
C31 N7 C28 C29 0.0(12)
Zn2 N7 C28 C29 159.3(7)
C31 N7 C28 C27 176.3(9)
Zn2 N7 C28 C27 -24.4(14)
N6 C27 C28 N7 -34.4(14)
C26 C27 C28 N7 140.8(11)
N6 C27 C28 C29 141.2(10)
C26 C27 C28 C29 -43.6(18)
N7 C28 C29 C30 1.1(12)
C27 C28 C29 C30 -174.9(10)
C28 C29 C30 C31 -1.7(12)
C28 N7 C31 C32 178.8(10)
Zn2 N7 C31 C32 19.9(14)
C28 N7 C31 C30 -1.0(11)
Zn2 N7 C31 C30 -159.9(7)
C29 C30 C31 N7 1.7(12)
C29 C30 C31 C32 -178.0(11)
N7 C31 C32 C33 -12.4(17)
C30 C31 C32 C33 167.4(11)
N7 C31 C32 C50 165.5(9)
C30 C31 C32 C50 -14.7(17)
C31 C32 C33 N8 -7.8(17)
C50 C32 C33 N8 174.3(10)
C31 C32 C33 C34 173.2(11)
C50 C32 C33 C34 -4.7(17)
C36 N8 C33 C32 -179.4(10)
Zn2 N8 C33 C32 18.6(14)
C36 N8 C33 C34 -0.2(12)
Zn2 N8 C33 C34 -162.2(7)
C32 C33 C34 C35 178.2(11)
N8 C33 C34 C35 -0.9(12)
C33 C34 C35 C36 1.6(12)
C33 N8 C36 C35 1.2(13)
Zn2 N8 C36 C35 163.0(7)
C34 C35 C36 N8 -1.8(14)
C4 C5 C37 C38 128.7(11)
C6 C5 C37 C38 -50.4(13)
C4 C5 C37 C42 -47.5(14)
C6 C5 C37 C42 133.4(11)
C42 C37 C38 C39 1.8(14)
C5 C37 C38 C39 -174.5(9)
C37 C38 C39 C40 1.7(15)
C38 C39 C40 C41 -6.1(16)
C38 C39 C40 O1 176.3(9)
C43 O1 C40 C39 -10.6(14)
C43 O1 C40 C41 171.6(9)
C39 C40 C41 C42 7.0(16)
O1 C40 C41 C42 -175.2(9)
C38 C37 C42 C41 -0.9(15)
C5 C37 C42 C41 175.4(9)
C40 C41 C42 C37 -3.3(15)
C40 O1 C43 C44 -67.5(12)
O1 C43 C44 C45 133.5(11)
C43 C44 C45 C46 177.5(8)
C47 O2 C46 C45 -67.7(12)
C44 C45 C46 O2 145.1(10)
C46 O2 C47 C48 172.1(9)
C46 O2 C47 C52 -9.3(14)
C52 C47 C48 C49 2.9(15)
O2 C47 C48 C49 -178.5(8)
C47 C48 C49 C50 -1.9(15)
C48 C49 C50 C51 -1.3(15)
C48 C49 C50 C32 174.1(9)
C33 C32 C50 C51 127.5(11)
C31 C32 C50 C51 -50.6(14)
C33 C32 C50 C49 -47.7(13)
C31 C32 C50 C49 134.2(10)
C49 C50 C51 C52 3.4(15)
C32 C50 C51 C52 -171.8(8)
C48 C47 C52 C51 -0.6(15)
O2 C47 C52 C51 -179.2(9)
C50 C51 C52 C47 -2.5(14)
C13 C14 C53 C54 124.5(12)
C15 C14 C53 C54 -54.3(14)
C13 C14 C53 C58 -57.4(14)
C15 C14 C53 C58 123.9(11)
C58 C53 C54 C55 -0.4(16)
C14 C53 C54 C55 177.7(10)
C53 C54 C55 C56 -2.6(16)
C54 C55 C56 C57 4.1(16)
C54 C55 C56 O4 -178.0(9)
C59 O4 C56 C57 -29.6(15)
C59 O4 C56 C55 152.5(10)
C55 C56 C57 C58 -2.4(17)
O4 C56 C57 C58 179.8(9)
C56 C57 C58 C53 -0.7(16)
C54 C53 C58 C57 2.1(15)
C14 C53 C58 C57 -176.1(10)
C56 O4 C59 C60 -61.4(13)
O4 C59 C60 C61 146.0(10)
C59 C60 C61 C62 177.3(9)
C63 O3 C62 C61 -61.9(12)
C60 C61 C62 O3 135.4(11)
C62 O3 C63 C68 154.3(10)
C62 O3 C63 C64 -26.6(15)
C68 C63 C64 C65 0.9(16)
O3 C63 C64 C65 -178.2(9)
C63 C64 C65 C66 -2.7(15)
C64 C65 C66 C67 2.9(14)
C64 C65 C66 C23 -173.9(9)
C22 C23 C66 C65 121.3(11)
C24 C23 C66 C65 -55.5(13)
C22 C23 C66 C67 -55.4(13)
C24 C23 C66 C67 127.8(11)
C65 C66 C67 C68 -1.3(15)
C23 C66 C67 C68 175.5(9)
O3 C63 C68 C67 179.8(10)
C64 C63 C68 C67 0.7(17)
C66 C67 C68 C63 -0.5(16)
